data_4309144
loop_
_publ_author_name
'Adi Yeori'
'Stanislav Groysman'
'Israel Goldberg'
'Moshe Kol'

_publ_section_title
;
Diastereoisomerically Selective Enantiomerically Pure Titanium Complexes of
Salan Ligands: Synthesis, Structure, and Preliminary Activity Studies
;
_journal_name_full 'Inorganic Chemistry'
_journal_page_first 4466
_journal_page_last 4468
_journal_paper_doi 10.1021/ic050745b
_journal_volume 44
_journal_year 2005
_chemical_formula_sum 'C28 H38 Cl4 N2 O4 Ti'
_chemical_formula_weight 656.30
_chemical_name_systematic
; 
 ? 
;
_space_group_IT_number 96
_symmetry_cell_setting tetragonal
_symmetry_space_group_name_Hall 'P 4nw 2abw'
_symmetry_space_group_name_H-M 'P 43 21 2'
_atom_sites_solution_hydrogens geom
_atom_sites_solution_primary direct
_atom_sites_solution_secondary difmap
_audit_creation_method SHELXL-97
_cell_angle_alpha 90.00
_cell_angle_beta 90.00
_cell_angle_gamma 90.00
_cell_formula_units_Z 4
_cell_length_a 15.1060(4)
_cell_length_b 15.1060(4)
_cell_length_c 13.1100(5)
_cell_measurement_temperature 110(2)
_cell_volume 2991.59(16)
_computing_cell_refinement Denzo
_computing_data_collection 'Collect, Nonius B. V.'
_computing_data_reduction Denzo
_computing_structure_refinement 'SHELXL-97 (Sheldrick, 1997)'
_computing_structure_solution SIR-92
_diffrn_ambient_temperature 110(2)
_diffrn_detector_area_resol_mean '56 microns'
_diffrn_measured_fraction_theta_full 0.997
_diffrn_measured_fraction_theta_max 0.997
_diffrn_measurement_device_type 'Nonius KappaCCD'
_diffrn_measurement_method '1 deg phi scans'
_diffrn_radiation_monochromator graphite
_diffrn_radiation_source 'fine-focus sealed tube'
_diffrn_radiation_type MoK\a
_diffrn_radiation_wavelength 0.71073
_diffrn_reflns_av_R_equivalents 0.0554
_diffrn_reflns_av_sigmaI/netI 0.0689
_diffrn_reflns_limit_h_max 18
_diffrn_reflns_limit_h_min -18
_diffrn_reflns_limit_k_max 12
_diffrn_reflns_limit_k_min -12
_diffrn_reflns_limit_l_max 14
_diffrn_reflns_limit_l_min -15
_diffrn_reflns_number 5391
_diffrn_reflns_theta_full 25.62
_diffrn_reflns_theta_max 25.62
_diffrn_reflns_theta_min 2.06
_exptl_absorpt_coefficient_mu 0.680
_exptl_crystal_colour yellow
_exptl_crystal_density_diffrn 1.457
_exptl_crystal_density_method 'not measured'
_exptl_crystal_description plates
_exptl_crystal_F_000 1368
_refine_diff_density_max 0.816
_refine_diff_density_min -1.182
_refine_diff_density_rms 0.086
_refine_ls_abs_structure_details 'Flack H D (1983), Acta Cryst. A39, 876-881'
_refine_ls_abs_structure_Flack 0.07(8)
_refine_ls_extinction_method none
_refine_ls_goodness_of_fit_ref 1.187
_refine_ls_hydrogen_treatment mixed
_refine_ls_matrix_type full
_refine_ls_number_parameters 179
_refine_ls_number_reflns 2815
_refine_ls_number_restraints 0
_refine_ls_restrained_S_all 1.187
_refine_ls_R_factor_all 0.0859
_refine_ls_R_factor_gt 0.0756
_refine_ls_shift/su_max 0.000
_refine_ls_shift/su_mean 0.000
_refine_ls_structure_factor_coef Fsqd
_refine_ls_weighting_details 'calc w=1/[\s^2^(Fo^2^)+(0.0166P)^2^+10.5565P] where P=(Fo^2^+2Fc^2^)/3'
_refine_ls_weighting_scheme calc
_refine_ls_wR_factor_gt 0.1393
_refine_ls_wR_factor_ref 0.1421
_reflns_number_gt 2551
_reflns_number_total 2815
_reflns_threshold_expression >2sigma(I)
_cod_data_source_file ic050745bsi20050511_024156_1.cif
_cod_data_source_block mk114a
_cod_database_code 4309144

loop_
_symmetry_equiv_pos_as_xyz
'x, y, z'
'-x, -y, z+1/2'
'x+1/2, -y+1/2, -z+1/4'
'-x+1/2, y+1/2, -z+3/4'
'-y, -x, -z+1/2'
'y, x, -z'
'y+1/2, -x+1/2, z+1/4'
'-y+1/2, x+1/2, z+3/4'

loop_
_atom_site_label
_atom_site_type_symbol
_atom_site_fract_x
_atom_site_fract_y
_atom_site_fract_z
_atom_site_U_iso_or_equiv
_atom_site_adp_type
_atom_site_occupancy
_atom_site_symmetry_multiplicity
_atom_site_calc_flag
_atom_site_refinement_flags
_atom_site_disorder_assembly
_atom_site_disorder_group
Ti1 Ti 0.3490 0.3490 0.0000 0.0154(3) Uani 1 2 d S . .
O2 O 0.3575(2) 0.3191(2) 0.1419(3) 0.0193(8) Uani 1 1 d . . .
O3 O 0.3348(3) 0.4673(2) 0.0281(3) 0.0204(9) Uani 1 1 d . . .
N4 N 0.3306(3) 0.1977(3) -0.0171(4) 0.0208(11) Uani 1 1 d . . .
C5 C 0.3571(5) 0.1718(4) -0.1213(4) 0.0356(16) Uani 1 1 d . . .
H5A H 0.4156 0.1965 -0.1366 0.053 Uiso 1 1 calc R . .
H5B H 0.3138 0.1947 -0.1703 0.053 Uiso 1 1 calc R . .
H5C H 0.3594 0.1071 -0.1261 0.053 Uiso 1 1 calc R . .
C6 C 0.3936(4) 0.1520(4) 0.0533(4) 0.0242(13) Uani 1 1 d . . .
H6A H 0.4541 0.1739 0.0390 0.029 Uiso 1 1 calc R . .
H6B H 0.3928 0.0878 0.0377 0.029 Uiso 1 1 calc R . .
C7 C 0.3749(4) 0.1640(4) 0.1645(4) 0.0222(13) Uani 1 1 d . . .
C8 C 0.3586(4) 0.2491(4) 0.2021(4) 0.0196(12) Uani 1 1 d . . .
C9 C 0.3435(4) 0.2573(4) 0.3081(4) 0.0230(13) Uani 1 1 d . . .
C10 C 0.3473(4) 0.1855(4) 0.3738(4) 0.0264(13) Uani 1 1 d . . .
H10 H 0.3377 0.1929 0.4449 0.032 Uiso 1 1 calc R . .
C11 C 0.3653(4) 0.1036(4) 0.3338(5) 0.0324(16) Uani 1 1 d . . .
C12 C 0.3779(5) 0.0908(4) 0.2300(5) 0.0340(16) Uani 1 1 d . . .
H12 H 0.3884 0.0332 0.2037 0.041 Uiso 1 1 calc R . .
Cl13 Cl 0.36877(15) 0.01109(12) 0.41378(14) 0.0549(6) Uani 1 1 d . . .
Cl14 Cl 0.31906(12) 0.36068(11) 0.35773(11) 0.0361(4) Uani 1 1 d . . .
C15 C 0.2362(4) 0.1726(5) 0.0091(8) 0.059(3) Uani 1 1 d . . .
H15 H 0.2380 0.1714 0.0853 0.071 Uiso 1 1 calc R . .
C16 C 0.2123(4) 0.0780(3) -0.0158(5) 0.0219(13) Uani 1 1 d . . .
H16A H 0.2230 0.0675 -0.0893 0.026 Uiso 1 1 calc R . .
H16B H 0.2517 0.0380 0.0231 0.026 Uiso 1 1 calc R . .
C17 C 0.1187(5) 0.0554(5) 0.0081(10) 0.074(3) Uani 1 1 d . . .
H17A H 0.1025 0.0027 -0.0327 0.088 Uiso 1 1 calc R . .
H17B H 0.1158 0.0378 0.0808 0.088 Uiso 1 1 calc R . .
C18 C 0.3481(4) 0.5276(4) 0.1092(4) 0.0265(13) Uani 1 1 d . . .
H18 H 0.3444 0.4950 0.1754 0.032 Uiso 1 1 calc R . .
C19 C 0.4376(5) 0.5699(4) 0.1003(5) 0.0349(16) Uani 1 1 d . . .
H19A H 0.4834 0.5240 0.1017 0.052 Uiso 1 1 calc R . .
H19B H 0.4466 0.6107 0.1576 0.052 Uiso 1 1 calc R . .
H19C H 0.4413 0.6027 0.0360 0.052 Uiso 1 1 calc R . .
C20 C 0.2761(5) 0.5985(5) 0.1062(6) 0.0414(18) Uani 1 1 d . . .
H20A H 0.2799 0.6312 0.0418 0.062 Uiso 1 1 calc R . .
H20B H 0.2843 0.6395 0.1634 0.062 Uiso 1 1 calc R . .
H20C H 0.2178 0.5704 0.1115 0.062 Uiso 1 1 calc R . .

loop_
_atom_site_aniso_label
_atom_site_aniso_U_11
_atom_site_aniso_U_22
_atom_site_aniso_U_33
_atom_site_aniso_U_23
_atom_site_aniso_U_13
_atom_site_aniso_U_12
Ti1 0.0179(4) 0.0179(4) 0.0104(6) -0.0003(4) 0.0003(4) -0.0008(6)
O2 0.023(2) 0.0200(19) 0.0147(16) 0.0014(15) -0.0008(16) -0.0013(16)
O3 0.029(2) 0.0173(19) 0.0146(18) -0.0004(15) -0.0015(17) -0.0021(17)
N4 0.013(2) 0.023(3) 0.026(3) -0.008(2) -0.002(2) 0.0020(19)
C5 0.064(5) 0.024(3) 0.019(3) -0.011(2) -0.008(3) 0.010(3)
C6 0.016(3) 0.026(3) 0.030(3) 0.005(3) 0.005(2) 0.003(3)
C7 0.022(3) 0.022(3) 0.022(3) 0.004(2) 0.004(2) 0.002(2)
C8 0.017(3) 0.024(3) 0.018(3) 0.005(2) -0.005(2) -0.009(2)
C9 0.017(3) 0.030(3) 0.022(3) 0.003(2) -0.003(3) -0.004(3)
C10 0.020(3) 0.036(3) 0.023(3) 0.004(3) 0.000(3) -0.006(3)
C11 0.038(4) 0.035(4) 0.024(3) 0.014(3) 0.005(3) -0.004(3)
C12 0.049(4) 0.019(3) 0.034(4) 0.002(3) 0.010(3) 0.001(3)
Cl13 0.0864(16) 0.0374(10) 0.0408(10) 0.0234(8) 0.0065(10) -0.0073(10)
Cl14 0.0604(11) 0.0301(9) 0.0178(7) -0.0034(7) 0.0049(7) -0.0005(7)
C15 0.014(3) 0.042(5) 0.122(8) -0.026(5) 0.000(4) -0.003(3)
C16 0.029(3) 0.009(3) 0.028(3) -0.005(2) -0.001(3) -0.003(2)
C17 0.027(4) 0.024(4) 0.169(10) -0.029(6) 0.007(6) -0.008(3)
C18 0.031(3) 0.026(3) 0.023(3) 0.001(2) 0.003(3) -0.003(3)
C19 0.046(4) 0.031(4) 0.027(3) -0.006(3) -0.007(3) -0.005(3)
C20 0.044(4) 0.034(4) 0.045(4) -0.011(3) -0.009(4) 0.015(3)

loop_
_atom_type_symbol
_atom_type_description
_atom_type_scat_dispersion_real
_atom_type_scat_dispersion_imag
_atom_type_scat_source
C C 0.0033 0.0016 'International Tables Vol C Tables 4.2.6.8 and 6.1.1.4'
H H 0.0000 0.0000 'International Tables Vol C Tables 4.2.6.8 and 6.1.1.4'
N N 0.0061 0.0033 'International Tables Vol C Tables 4.2.6.8 and 6.1.1.4'
O O 0.0106 0.0060 'International Tables Vol C Tables 4.2.6.8 and 6.1.1.4'
Cl Cl 0.1484 0.1585 'International Tables Vol C Tables 4.2.6.8 and 6.1.1.4'
Ti Ti 0.2776 0.4457 'International Tables Vol C Tables 4.2.6.8 and 6.1.1.4'

loop_
_geom_angle_atom_site_label_1
_geom_angle_atom_site_label_2
_geom_angle_atom_site_label_3
_geom_angle
_geom_angle_site_symmetry_1
_geom_angle_site_symmetry_3
_geom_angle_publ_flag
O3 Ti1 O3 105.5(3) . 6 ?
O3 Ti1 O2 95.84(16) . 6 ?
O3 Ti1 O2 92.42(15) 6 6 ?
O3 Ti1 O2 92.41(15) . . ?
O3 Ti1 O2 95.84(16) 6 . ?
O2 Ti1 O2 166.3(2) 6 . ?
O3 Ti1 N4 88.99(16) . 6 ?
O3 Ti1 N4 165.13(17) 6 6 ?
O2 Ti1 N4 82.50(16) 6 6 ?
O2 Ti1 N4 86.80(17) . 6 ?
O3 Ti1 N4 165.13(17) . . ?
O3 Ti1 N4 88.99(16) 6 . ?
O2 Ti1 N4 86.80(17) 6 . ?
O2 Ti1 N4 82.50(16) . . ?
N4 Ti1 N4 76.8(2) 6 . ?
C8 O2 Ti1 140.3(3) . . ?
C18 O3 Ti1 139.6(3) . . ?
C5 N4 C6 106.0(4) . . ?
C5 N4 C15 113.5(6) . . ?
C6 N4 C15 110.2(5) . . ?
C5 N4 Ti1 108.6(3) . . ?
C6 N4 Ti1 108.7(3) . . ?
C15 N4 Ti1 109.8(4) . . ?
N4 C5 H5A 109.5 . . ?
N4 C5 H5B 109.5 . . ?
H5A C5 H5B 109.5 . . ?
N4 C5 H5C 109.5 . . ?
H5A C5 H5C 109.5 . . ?
H5B C5 H5C 109.5 . . ?
N4 C6 C7 115.1(5) . . ?
N4 C6 H6A 108.5 . . ?
C7 C6 H6A 108.5 . . ?
N4 C6 H6B 108.5 . . ?
C7 C6 H6B 108.5 . . ?
H6A C6 H6B 107.5 . . ?
C8 C7 C12 121.0(5) . . ?
C8 C7 C6 119.2(5) . . ?
C12 C7 C6 119.7(5) . . ?
O2 C8 C7 121.9(5) . . ?
O2 C8 C9 121.0(5) . . ?
C7 C8 C9 117.1(5) . . ?
C10 C9 C8 122.3(6) . . ?
C10 C9 Cl14 118.8(5) . . ?
C8 C9 Cl14 118.9(4) . . ?
C11 C10 C9 118.5(6) . . ?
C11 C10 H10 120.8 . . ?
C9 C10 H10 120.8 . . ?
C10 C11 C12 121.9(6) . . ?
C10 C11 Cl13 119.8(5) . . ?
C12 C11 Cl13 118.3(5) . . ?
C11 C12 C7 119.2(6) . . ?
C11 C12 H12 120.4 . . ?
C7 C12 H12 120.4 . . ?
C15 C15 C16 117.1(5) 6 . ?
C15 C15 N4 116.3(5) 6 . ?
C16 C15 N4 114.4(6) . . ?
C15 C15 H15 101.8 6 . ?
C16 C15 H15 101.8 . . ?
N4 C15 H15 101.8 . . ?
C17 C16 C15 113.6(5) . . ?
C17 C16 H16A 108.8 . . ?
C15 C16 H16A 108.8 . . ?
C17 C16 H16B 108.8 . . ?
C15 C16 H16B 108.8 . . ?
H16A C16 H16B 107.7 . . ?
C17 C17 C16 118.1(6) 6 . ?
C17 C17 H17A 107.8 6 . ?
C16 C17 H17A 107.8 . . ?
C17 C17 H17B 107.8 6 . ?
C16 C17 H17B 107.8 . . ?
H17A C17 H17B 107.1 . . ?
O3 C18 C19 110.1(5) . . ?
O3 C18 C20 109.4(5) . . ?
C19 C18 C20 109.9(5) . . ?
O3 C18 H18 109.1 . . ?
C19 C18 H18 109.1 . . ?
C20 C18 H18 109.1 . . ?
C18 C19 H19A 109.5 . . ?
C18 C19 H19B 109.5 . . ?
H19A C19 H19B 109.5 . . ?
C18 C19 H19C 109.5 . . ?
H19A C19 H19C 109.5 . . ?
H19B C19 H19C 109.5 . . ?
C18 C20 H20A 109.5 . . ?
C18 C20 H20B 109.5 . . ?
H20A C20 H20B 109.5 . . ?
C18 C20 H20C 109.5 . . ?
H20A C20 H20C 109.5 . . ?
H20B C20 H20C 109.5 . . ?

loop_
_geom_bond_atom_site_label_1
_geom_bond_atom_site_label_2
_geom_bond_distance
_geom_bond_site_symmetry_2
_geom_bond_publ_flag
Ti1 O3 1.837(4) . ?
Ti1 O3 1.837(4) 6 ?
Ti1 O2 1.918(3) 6 ?
Ti1 O2 1.918(3) . ?
Ti1 N4 2.314(5) 6 ?
Ti1 N4 2.314(5) . ?
O2 C8 1.320(6) . ?
O3 C18 1.414(7) . ?
N4 C5 1.476(7) . ?
N4 C6 1.495(7) . ?
N4 C15 1.515(8) . ?
C5 H5A 0.9800 . ?
C5 H5B 0.9800 . ?
C5 H5C 0.9800 . ?
C6 C7 1.497(8) . ?
C6 H6A 0.9900 . ?
C6 H6B 0.9900 . ?
C7 C8 1.398(8) . ?
C7 C12 1.400(8) . ?
C8 C9 1.414(7) . ?
C9 C10 1.386(8) . ?
C9 Cl14 1.731(6) . ?
C10 C11 1.371(9) . ?
C10 H10 0.9500 . ?
C11 C12 1.387(9) . ?
C11 Cl13 1.748(6) . ?
C12 H12 0.9500 . ?
C15 C15 1.379(15) 6 ?
C15 C16 1.509(8) . ?
C15 H15 1.0000 . ?
C16 C17 1.488(9) . ?
C16 H16A 0.9900 . ?
C16 H16B 0.9900 . ?
C17 C17 1.369(16) 6 ?
C17 H17A 0.9900 . ?
C17 H17B 0.9900 . ?
C18 C19 1.500(9) . ?
C18 C20 1.528(9) . ?
C18 H18 1.0000 . ?
C19 H19A 0.9800 . ?
C19 H19B 0.9800 . ?
C19 H19C 0.9800 . ?
C20 H20A 0.9800 . ?
C20 H20B 0.9800 . ?
C20 H20C 0.9800 . ?
